data_4116396
loop_
_publ_author_name
'Malisa V. Troutman'
'Daniel H. Appella'
'Stephen L. Buchwald'

_publ_section_title
;
 Asymmetric Hydrogenation of Unfunctionalized Tetrasubstituted Olefins
 with a Cationic Zirconocene Catalyst
;
_journal_name_full 'Journal of the American Chemical Society'
_journal_page_first 4916
_journal_page_last 4917
_journal_paper_doi 10.1021/ja990535w
_journal_volume 121
_journal_year 1999
_chemical_formula_sum 'C14 H14 Cr O3'
_chemical_formula_weight 282.25
_chemical_name_systematic
;
 ?
;
_space_group_IT_number 19
_symmetry_cell_setting orthorhombic
_symmetry_space_group_name_Hall 'P 2ac 2ab'
_symmetry_space_group_name_H-M 'P 21 21 21'
_atom_sites_solution_hydrogens geom
_atom_sites_solution_primary direct
_atom_sites_solution_secondary difmap
_audit_creation_method SHELXL
_cell_angle_alpha 90.00
_cell_angle_beta 90.00
_cell_angle_gamma 90.00
_cell_formula_units_Z 4
_cell_length_a 7.4857(3)
_cell_length_b 9.9727(3)
_cell_length_c 17.7714(6)
_cell_measurement_temperature 173(2)
_cell_volume 1326.68(8)
_computing_cell_refinement 'Siemens XSCANS'
_computing_data_collection 'Siemens XSCANS'
_computing_data_reduction 'Siemens SHELXTL'
_computing_molecular_graphics 'Siemens SHELXTL'
_computing_publication_material 'Siemens SHELXTL'
_computing_structure_refinement 'SHELXL-93 (Sheldrick, 1993)'
_computing_structure_solution 'SHELXS-86 (Sheldrick, 1990)'
_diffrn_ambient_temperature 173(2)
_diffrn_measurement_device 'Siemens P4'
_diffrn_measurement_method '\w scans'
_diffrn_radiation_monochromator graphite
_diffrn_radiation_source 'fine-focus sealed tube'
_diffrn_radiation_type MoK\a
_diffrn_radiation_wavelength 0.71073
_diffrn_reflns_av_R_equivalents 0.1002
_diffrn_reflns_av_sigmaI/netI 0.0765
_diffrn_reflns_limit_h_max 5
_diffrn_reflns_limit_h_min -8
_diffrn_reflns_limit_k_max 10
_diffrn_reflns_limit_k_min -11
_diffrn_reflns_limit_l_max 19
_diffrn_reflns_limit_l_min -19
_diffrn_reflns_number 5434
_diffrn_reflns_theta_max 23.32
_diffrn_reflns_theta_min 2.29
_exptl_absorpt_coefficient_mu 0.858
_exptl_absorpt_correction_type none
_exptl_crystal_density_diffrn 1.413
_exptl_crystal_F_000 584
_exptl_crystal_size_max 0.30
_exptl_crystal_size_mid 0.30
_exptl_crystal_size_min 0.04
_refine_diff_density_max 0.626
_refine_diff_density_min -0.708
_refine_diff_density_rms 0.090
_refine_ls_abs_structure_details 'Flack H D (1983), Acta Cryst. A39, 876-881'
_refine_ls_abs_structure_Flack 0.07(6)
_refine_ls_extinction_coef 0.0016(15)
_refine_ls_extinction_expression Fc^*^=kFc[1+0.001xFc^2^\l^3^/sin(2\q)]^-1/4^
_refine_ls_extinction_method SHELXL
_refine_ls_goodness_of_fit_all 1.133
_refine_ls_goodness_of_fit_obs 1.121
_refine_ls_matrix_type full
_refine_ls_number_parameters 164
_refine_ls_number_reflns 1900
_refine_ls_number_restraints 0
_refine_ls_restrained_S_all 1.133
_refine_ls_restrained_S_obs 1.121
_refine_ls_R_factor_all 0.0690
_refine_ls_R_factor_obs 0.0548
_refine_ls_shift/esd_max -0.001
_refine_ls_shift/esd_mean 0.000
_refine_ls_structure_factor_coef Fsqd
_refine_ls_weighting_details 'w=1/[\s^2^(Fo^2^)+(0.0600P)^2^+1.3653P] where P=(Fo^2^+2Fc^2^)/3'
_refine_ls_weighting_scheme calc
_refine_ls_wR_factor_all 0.1395
_refine_ls_wR_factor_obs 0.1277
_reflns_number_observed 1645
_reflns_number_total 1900
_reflns_observed_criterion >2sigma(I)
_cod_data_source_file ja990535w.cif
_cod_data_source_block 98239
_cod_depositor_comments
;
The following automatic conversions were performed:

'_refine_ls_weighting_scheme' value 'calc
w=1/[\s^2^(Fo^2^)+(0.0600P)^2^+1.3653P] where P=(Fo^2^+2Fc^2^)/3' was
changed to 'calc'. New tag '_refine_ls_weighting_details' was
created. The value of the new tag was set to
'w=1/[\s^2^(Fo^2^)+(0.0600P)^2^+1.3653P] where P=(Fo^2^+2Fc^2^)/3'.

Automatic conversion script
Id: cif_fix_values 3143 2015-03-26 13:38:13Z robertas 
;
_cod_database_code 4116396

loop_
_symmetry_equiv_pos_as_xyz
'x, y, z'
'-x+1/2, -y, z+1/2'
'-x, y+1/2, -z+1/2'
'x+1/2, -y+1/2, -z'

loop_
_atom_site_aniso_label
_atom_site_aniso_U_11
_atom_site_aniso_U_22
_atom_site_aniso_U_33
_atom_site_aniso_U_23
_atom_site_aniso_U_13
_atom_site_aniso_U_12
Cr1 0.0200(5) 0.0253(5) 0.0306(5) -0.0012(4) -0.0008(5) -0.0008(4)
O1 0.028(2) 0.042(3) 0.068(3) -0.011(3) 0.004(2) 0.001(2)
O2 0.039(3) 0.031(3) 0.055(3) 0.011(2) -0.003(2) 0.002(2)
O3 0.052(3) 0.049(3) 0.045(3) -0.011(3) -0.009(3) -0.010(3)
C1 0.029(3) 0.038(4) 0.034(3) -0.006(3) 0.003(3) -0.005(3)
C2 0.038(4) 0.041(4) 0.041(4) 0.000(3) 0.009(3) -0.016(4)
C3 0.050(5) 0.023(4) 0.040(4) 0.006(3) 0.004(3) 0.003(3)
C4 0.034(4) 0.034(4) 0.032(4) 0.004(3) 0.000(3) 0.007(3)
C5 0.027(3) 0.033(3) 0.022(3) 0.003(2) -0.002(3) -0.002(3)
C6 0.020(3) 0.041(4) 0.035(4) 0.003(3) -0.006(3) -0.005(3)
C7 0.025(3) 0.032(3) 0.032(3) 0.000(3) -0.004(3) -0.004(3)
C8 0.021(3) 0.032(4) 0.039(4) -0.010(3) -0.001(3) 0.001(3)
C9 0.028(4) 0.028(4) 0.028(3) -0.003(3) 0.010(3) 0.000(3)
C10 0.046(5) 0.046(5) 0.050(4) -0.009(4) 0.008(4) 0.010(4)
C11 0.056(5) 0.037(4) 0.067(5) -0.006(4) -0.018(4) -0.005(4)
C12 0.027(4) 0.030(4) 0.035(3) -0.004(3) -0.005(3) -0.003(3)
C13 0.017(3) 0.030(3) 0.040(3) 0.002(3) 0.003(3) 0.002(2)
C14 0.019(3) 0.033(4) 0.047(4) 0.000(3) 0.001(3) -0.001(3)

loop_
_atom_site_label
_atom_site_type_symbol
_atom_site_fract_x
_atom_site_fract_y
_atom_site_fract_z
_atom_site_U_iso_or_equiv
_atom_site_thermal_displace_type
_atom_site_occupancy
_atom_site_calc_flag
_atom_site_refinement_flags
Cr1 Cr 0.23526(11) 0.48310(9) 0.02777(5) 0.0253(3) Uani 1 d .
O1 O 0.6189(6) 0.4748(5) -0.0206(3) 0.0459(12) Uani 1 d .
O2 O 0.1911(6) 0.7416(5) -0.0555(3) 0.0417(12) Uani 1 d .
O3 O 0.1399(7) 0.3381(5) -0.1143(3) 0.0487(14) Uani 1 d .
C1 C -0.0157(8) 0.4996(7) 0.0955(3) 0.034(2) Uani 1 d .
H1A H -0.1264(8) 0.5373(7) 0.0721(3) 0.040 Uiso 1 calc R
C2 C 0.0274(10) 0.3642(7) 0.0854(4) 0.040(2) Uani 1 d .
H2A H -0.0539(10) 0.3060(7) 0.0549(4) 0.048 Uiso 1 calc R
C3 C 0.1972(10) 0.3140(7) 0.1076(4) 0.038(2) Uani 1 d .
H3A H 0.2338(10) 0.2214(7) 0.0926(4) 0.045 Uiso 1 calc R
C4 C 0.3241(9) 0.4023(7) 0.1382(3) 0.033(2) Uani 1 d .
H4A H 0.4504(9) 0.3718(7) 0.1446(3) 0.040 Uiso 1 calc R
C5 C 0.2811(8) 0.5370(6) 0.1491(3) 0.0272(14) Uani 1 d .
C6 C 0.3915(8) 0.6482(7) 0.1826(4) 0.032(2) Uani 1 d .
H6A H 0.5166(8) 0.6442(7) 0.1647(4) 0.038 Uiso 1 calc R
H6B H 0.3904(8) 0.6444(7) 0.2383(4) 0.038 Uiso 1 calc R
C7 C 0.2955(8) 0.7768(6) 0.1533(3) 0.0296(14) Uani 1 d .
H7A H 0.3425(8) 0.7958(6) 0.1017(3) 0.036 Uiso 1 calc R
C8 C 0.0965(8) 0.7343(7) 0.1449(4) 0.031(2) Uani 1 d .
H8A H 0.0399(8) 0.7831(7) 0.1019(4) 0.037 Uiso 1 calc R
C9 C 0.1135(8) 0.5864(6) 0.1269(3) 0.0279(15) Uani 1 d .
C10 C -0.0160(11) 0.7520(7) 0.2170(4) 0.047(2) Uani 1 d .
H10A H -0.0270(11) 0.8477(7) 0.2287(4) 0.071 Uiso 1 calc R
H10B H 0.0426(11) 0.7059(7) 0.2589(4) 0.071 Uiso 1 calc R
H10C H -0.1351(11) 0.7137(7) 0.2091(4) 0.071 Uiso 1 calc R
C11 C 0.3273(11) 0.9025(7) 0.2013(4) 0.053(2) Uani 1 d .
H11A H 0.4556(11) 0.9217(7) 0.2035(4) 0.080 Uiso 1 calc R
H11B H 0.2820(11) 0.8872(7) 0.2523(4) 0.080 Uiso 1 calc R
H11C H 0.2647(11) 0.9788(7) 0.1787(4) 0.080 Uiso 1 calc R
C12 C 0.4703(8) 0.4787(7) -0.0015(3) 0.0306(15) Uani 1 d .
C13 C 0.2072(8) 0.6420(6) -0.0239(4) 0.0292(13) Uani 1 d .
C14 C 0.1759(9) 0.3948(7) -0.0592(4) 0.033(2) Uani 1 d .

loop_
_atom_type_symbol
_atom_type_description
_atom_type_scat_dispersion_real
_atom_type_scat_dispersion_imag
_atom_type_scat_source
C C 0.0033 0.0016 'International Tables Vol C Tables 4.2.6.8 and 6.1.1.4'
H H 0.0000 0.0000 'International Tables Vol C Tables 4.2.6.8 and 6.1.1.4'
O O 0.0106 0.0060 'International Tables Vol C Tables 4.2.6.8 and 6.1.1.4'
Cr Cr 0.3209 0.6236 'International Tables Vol C Tables 4.2.6.8 and 6.1.1.4'

loop_
_geom_angle_atom_site_label_1
_geom_angle_atom_site_label_2
_geom_angle_atom_site_label_3
_geom_angle
C14 Cr1 C12 89.0(3)
C14 Cr1 C13 88.0(3)
C12 Cr1 C13 89.3(3)
C14 Cr1 C2 87.8(3)
C12 Cr1 C2 142.6(3)
C13 Cr1 C2 127.8(3)
C14 Cr1 C3 98.2(3)
C12 Cr1 C3 106.6(3)
C13 Cr1 C3 162.9(3)
C2 Cr1 C3 37.4(3)
C14 Cr1 C4 130.0(3)
C12 Cr1 C4 87.4(3)
C13 Cr1 C4 141.8(3)
C2 Cr1 C4 66.9(3)
C3 Cr1 C4 36.8(2)
C14 Cr1 C9 141.9(3)
C12 Cr1 C9 128.7(2)
C13 Cr1 C9 87.1(2)
C2 Cr1 C9 66.1(2)
C3 Cr1 C9 78.1(2)
C4 Cr1 C9 66.0(2)
C14 Cr1 C1 106.6(3)
C12 Cr1 C1 163.6(2)
C13 Cr1 C1 96.3(2)
C2 Cr1 C1 36.7(3)
C3 Cr1 C1 66.7(2)
C4 Cr1 C1 78.7(2)
C9 Cr1 C1 36.8(2)
C14 Cr1 C5 163.8(3)
C12 Cr1 C5 97.5(2)
C13 Cr1 C5 106.8(2)
C2 Cr1 C5 78.0(2)
C3 Cr1 C5 65.7(2)
C4 Cr1 C5 36.4(2)
C9 Cr1 C5 36.5(2)
C1 Cr1 C5 66.1(2)
C2 C1 C9 118.9(6)
C2 C1 Cr1 70.5(4)
C9 C1 Cr1 71.5(3)
C1 C2 C3 120.7(6)
C1 C2 Cr1 72.8(4)
C3 C2 Cr1 71.8(4)
C4 C3 C2 119.4(6)
C4 C3 Cr1 71.6(4)
C2 C3 Cr1 70.8(4)
C5 C4 C3 120.1(6)
C5 C4 Cr1 72.9(3)
C3 C4 Cr1 71.5(4)
C4 C5 C9 120.2(6)
C4 C5 C6 129.6(6)
C9 C5 C6 110.1(5)
C4 C5 Cr1 70.8(3)
C9 C5 Cr1 71.2(3)
C6 C5 Cr1 129.7(4)
C5 C6 C7 102.7(5)
C11 C7 C8 115.1(6)
C11 C7 C6 114.5(5)
C8 C7 C6 104.4(5)
C9 C8 C10 109.5(6)
C9 C8 C7 101.8(5)
C10 C8 C7 114.4(5)
C5 C9 C1 120.6(6)
C5 C9 C8 110.9(5)
C1 C9 C8 128.5(6)
C5 C9 Cr1 72.3(3)
C1 C9 Cr1 71.7(3)
C8 C9 Cr1 130.5(4)
O1 C12 Cr1 179.2(6)
O2 C13 Cr1 179.2(5)
O3 C14 Cr1 179.3(6)

loop_
_geom_bond_atom_site_label_1
_geom_bond_atom_site_label_2
_geom_bond_distance
Cr1 C14 1.834(7)
Cr1 C12 1.835(6)
Cr1 C13 1.844(6)
Cr1 C2 2.208(7)
Cr1 C3 2.222(6)
Cr1 C4 2.223(6)
Cr1 C9 2.234(6)
Cr1 C1 2.237(6)
Cr1 C5 2.249(5)
O1 C12 1.164(7)
O2 C13 1.147(7)
O3 C14 1.161(7)
C1 C2 1.400(10)
C1 C9 1.413(9)
C2 C3 1.422(10)
C3 C4 1.404(9)
C4 C5 1.396(9)
C5 C9 1.404(9)
C5 C6 1.506(9)
C6 C7 1.559(9)
C7 C11 1.535(9)
C7 C8 1.556(9)
C8 C9 1.515(9)
C8 C10 1.543(9)
